data_7115145
loop_
_publ_author_name
'Tremayne, Maryjane'
'Glidewell, Christopher'

_publ_section_title
;
 Direct-space structure solution from laboratory powder diffraction data
 of an organic cocrystal: 1,2,3-trihydroxybenzene--HMTA (1/1)
;
_journal_issue 24
_journal_name_full 'Chemical Communications'
_journal_page_first 2425
_journal_paper_doi 10.1039/b007189g
_journal_year 2000
_chemical_compound_source 'crystallization from methanol'
_chemical_formula_moiety 'C6 H6 O3 : C6 H12 N4 '
_chemical_formula_sum 'C12 H18 N4 O3'
_chemical_formula_weight 266.30
_chemical_name_systematic '  1,2,3-Trihydroxybenzene : hexamethylenetetramine'
_space_group_IT_number 14
_symmetry_cell_setting monoclinic
_symmetry_space_group_name_Hall '-P 2yn'
_symmetry_space_group_name_H-M 'P 1 21/n 1'
_cell_angle_alpha 90.0
_cell_angle_beta 91.402(2)
_cell_angle_gamma 90.0
_cell_formula_units_Z 4
_cell_length_a 10.7691(2)
_cell_length_b 7.0107(2)
_cell_length_c 16.7519(4)
_cell_measurement_temperature 273
_cell_volume 1264.37(5)
_computing_data_collection 'Win XPOW (STOE & GmbH, 1998)'
_computing_structure_refinement 'GSAS (Larson et al. 1994)'
_computing_structure_solution 'OCTOPUS (Tremayne et al. 1997)'
_diffrn_ambient_temperature 273
_diffrn_measurement_device 'position sensitive detector'
_diffrn_measurement_method 'Debye Scherrer'
_diffrn_radiation_monochromator Ge
_diffrn_radiation_polarisn_ratio 0.55
_diffrn_radiation_source 'sealed X-ray tube'
_diffrn_radiation_type laboratory
_diffrn_radiation_wavelength 1.54056
_exptl_absorpt_correction_type none
_pd_char_colour white
_pd_instr_location
; 
School of Chemistry, University of St.Andrews, St.Andrews, Fife, Scotland.
KY16 9ST. UK.
;
_pd_meas_2theta_range_inc 0.02
_pd_meas_2theta_range_max 74.99
_pd_meas_2theta_range_min 5.00
_pd_proc_2theta_range_inc 0.02
_pd_proc_2theta_range_max 74.99
_pd_proc_2theta_range_min 8.00
_pd_proc_ls_pref_orient_corr 0.807
_pd_proc_ls_profile_function pseudovoigt
_pd_proc_ls_prof_R_factor 0.0540
_pd_proc_ls_prof_wR_factor 0.0740
_pd_proc_wavelength 1.54056
_pd_spec_mounting disc
_pd_spec_mount_mode transmission
_pd_spec_shape plate
_pd_spec_size_axial 30
_pd_spec_size_equat 0.5
_refine_ls_goodness_of_fit_all 5.75
_refine_ls_hydrogen_treatment restr
_refine_ls_number_parameters 117
_refine_ls_number_reflns 654
_refine_ls_number_restraints 102
_cod_data_source_file b007189g.txt
_cod_data_source_block TIBS
_cod_original_cell_volume 1264.38(3)
_cod_original_sg_symbol_H-M 'P 21/n'
_cod_database_code 7115145

loop_
_symmetry_equiv_pos_as_xyz
'x, y, z'
'-x+1/2, y+1/2, -z+1/2'
'-x, -y, -z'
'x+1/2, -y+1/2, z+1/2'

loop_
_atom_site_label
_atom_site_fract_x
_atom_site_fract_y
_atom_site_fract_z
_atom_site_occupancy
_atom_site_thermal_displace_type
_atom_site_U_iso_or_equiv
_atom_site_symmetry_multiplicity
C11 0.156(1) -0.084(2) 0.150(1) 1.0 Uiso 0.024(3) 4
C12 0.217(1) 0.061(2) 0.110(1) 1.0 Uiso 0.024(3) 4
C13 0.347(1) 0.053(2) 0.103(1) 1.0 Uiso 0.024(3) 4
C14 0.411(1) -0.086(2) 0.149(1) 1.0 Uiso 0.024(3) 4
C15 0.348(1) -0.225(2) 0.190(1) 1.0 Uiso 0.024(3) 4
C16 0.220(1) -0.222(2) 0.191(1) 1.0 Uiso 0.024(3) 4
O11 0.0315(7) -0.066(1) 0.1603(6) 1.0 Uiso 0.026(2) 4
O12 0.1508(7) 0.196(2) 0.0648(6) 1.0 Uiso 0.026(2) 4
O13 0.4031(7) 0.176(1) 0.0537(6) 1.0 Uiso 0.026(2) 4
H11 -0.003 0.060 0.153 1.0 Uiso ? 4
H12 0.198 0.273 0.029 1.0 Uiso ? 4
H13 0.488 0.199 0.070 1.0 Uiso ? 4
H14 0.515(2) -0.084(10) 0.150(5) 1.0 Uiso 0.05 4
H15 0.399(3) -0.337(10) 0.222(2) 1.0 Uiso 0.05 4
H16 0.170(3) -0.330(10) 0.225(3) 1.0 Uiso 0.05 4
C21 0.890(1) 0.356(2) 0.0426(7) 1.0 Uiso 0.032(2) 4
N21 0.866(1) 0.244(2) 0.1144(7) 1.0 Uiso 0.033(2) 4
C22 0.665(1) 0.396(2) 0.0205(6) 1.0 Uiso 0.032(2) 4
N22 0.784(1) 0.499(2) 0.0327(7) 1.0 Uiso 0.033(2) 4
C23 0.744(1) 0.145(1) 0.1006(8) 1.0 Uiso 0.032(2) 4
N23 0.638(1) 0.281(2) 0.0900(7) 1.0 Uiso 0.033(2) 4
C24 0.862(1) 0.353(2) 0.1887(6) 1.0 Uiso 0.032(2) 4
N24 0.755(1) 0.490(2) 0.1808(6) 1.0 Uiso 0.033(2) 4
C25 0.777(1) 0.602(1) 0.1097(8) 1.0 Uiso 0.032(2) 4
C26 0.639(1) 0.385(2) 0.1648(7) 1.0 Uiso 0.032(2) 4
H211 0.976(2) 0.435(5) 0.053(3) 1.0 Uiso 0.07 4
H212 0.891(4) 0.274(5) -0.011(1) 1.0 Uiso 0.07 4
H221 0.590(2) 0.504(5) 0.017(3) 1.0 Uiso 0.07 4
H222 0.670(4) 0.321(6) -0.036(1) 1.0 Uiso 0.07 4
H231 0.724(3) 0.062(5) 0.154(2) 1.0 Uiso 0.07 4
H232 0.751(3) 0.061(5) 0.047(2) 1.0 Uiso 0.07 4
H241 0.846(4) 0.268(5) 0.242(1) 1.0 Uiso 0.07 4
H242 0.948(2) 0.431(5) 0.199(3) 1.0 Uiso 0.07 4
H251 0.693(4) 0.699(6) 0.104(2) 1.0 Uiso 0.07 4
H252 0.859(4) 0.693(6) 0.118(2) 1.0 Uiso 0.07 4
H261 0.558(2) 0.483(5) 0.164(3) 1.0 Uiso 0.07 4
H262 0.632(4) 0.287(5) 0.216(1) 1.0 Uiso 0.07 4

loop_
_atom_type_symbol
_atom_type_description
_atom_type_number_in_cell
_atom_type_scat_dispersion_real
_atom_type_scat_dispersion_imag
_atom_type_scat_source
C C 60.0 0.0033 0.0016 'International Tables Vol C Tables 4.2.6.8 and 6.1.1.4'
O O 8.0 0.0106 0.0060 'International Tables Vol C Tables 4.2.6.8 and 6.1.1.4'
N N 4.0 0.0061 0.0033 'International Tables Vol C Tables 4.2.6.8 and 6.1.1.4'
H H 100.0 0.0000 0.0000 'International Tables Vol C Tables 4.2.6.8 and 6.1.1.4'

loop_
_geom_angle_atom_site_label_1
_geom_angle_atom_site_label_2
_geom_angle_atom_site_label_3
_geom_angle
O11 C11 C12 118(1)
O11 C11 C16 119(1)
C12 C11 C16 122(1)
O12 C12 C11 121(1)
O12 C12 C13 119(1)
C11 C12 C13 119(1)
O13 C13 C12 119(1)
O13 C13 C14 124(1)
C12 C13 C14 118(1)
C13 C14 C15 121(1)
C14 C15 C16 120(1)
C11 C16 C15 120(1)
N21 C21 N22 108(1)
C21 N21 C23 107(1)
C21 N21 C24 115(1)
C23 N21 C24 109(1)
N22 C22 N23 111(1)
C21 N22 C22 109(1)
C21 N22 C25 106(1)
C22 N22 C25 108(1)
N21 C23 N23 113(1)
C22 N23 C23 106(1)
C22 N23 C26 114(1)
C23 N23 C26 103(1)
N21 C24 N24 107(1)
C24 N24 C25 106(1)
C24 N24 C26 110(1)
C25 N24 C26 106(1)
N22 C25 N24 118(1)
N23 C26 N24 114(1)
C13 C14 H14 118(2)
C15 C14 H14 121(2)
C14 C15 H15 120(2)
C16 C15 H15 120(2)
C11 C16 H16 120(2)
C15 C16 H16 120(2)
N21 C21 H211 108(2)
N21 C21 H212 114(2)
N22 C21 H211 108(2)
N22 C21 H212 107(2)
H211 C21 H212 112(2)
N22 C22 H221 108(2)
N23 C22 H221 104(2)
N22 C22 H222 108(2)
N23 C22 H222 116(2)
H221 C22 H222 110(2)
N21 C23 H231 109(2)
N21 C23 H232 108(2)
N23 C23 H231 105(2)
N23 C23 H232 108(2)
H231 C23 H232 114(2)
N21 C24 H241 115(2)
N24 C24 H241 107(2)
N21 C24 H242 111(2)
N24 C24 H242 110(2)
H241 C24 H242 107(2)
N22 C25 H251 106(2)
N22 C25 H252 110(2)
N24 C25 H252 111(2)
N24 C25 H251 104(2)
H251 C25 H252 108(2)
N23 C26 H261 108(2)
N23 C26 H262 110(2)
N24 C26 H261 111(2)
N24 C26 H262 104(2)
H261 C26 H262 109(2)

loop_
_geom_bond_atom_site_label_1
_geom_bond_atom_site_label_2
_geom_bond_distance
C11 O11 1.361(8)
C11 C12 1.395(9)
C11 C16 1.363(9)
C12 O12 1.391(8)
C12 C13 1.410(8)
C13 O13 1.347(8)
C13 C14 1.414(9)
C14 C15 1.384(9)
C15 C16 1.376(9)
C21 N21 1.466(9)
C21 N22 1.523(9)
C22 N22 1.477(9)
C22 N23 1.456(9)
C23 N21 1.492(9)
C23 N23 1.498(9)
C24 N21 1.464(9)
C24 N24 1.505(9)
C25 N22 1.481(9)
C25 N24 1.454(10)
C26 N23 1.456(9)
C26 N24 1.463(9)
C14 H14 1.11(2)
C15 H15 1.09(2)
C16 H16 1.10(2)
C21 H211 1.09(2)
C21 H212 1.08(2)
C22 H221 1.11(2)
C22 H222 1.09(2)
C23 H231 1.10(2)
C23 H232 1.08(2)
C24 H241 1.09(2)
C24 H242 1.09(2)
C25 H251 1.14(2)
C25 H252 1.09(2)
C26 H261 1.10(2)
C26 H262 1.11(2)
